data_7244410
loop_
_publ_author_name
'Wojtkiewicz, Kacper'
'Lough, Alan'
'Bender, Timothy P.'

_publ_section_title
;
 Analysis of the solvent effects on the crystal growth of peripherally
 chlorinated boron subphthalocyanines
;
_journal_issue 15
_journal_name_full CrystEngComm
_journal_page_first 2791
_journal_page_last 2807
_journal_paper_doi 10.1039/D1CE01320C
_journal_volume 24
_journal_year 2022
_chemical_formula_moiety 'C30 H10 B Cl6 I N6 O'
_chemical_formula_sum 'C30 H10 B Cl6 I N6 O'
_chemical_formula_weight 820.85
_chemical_name_systematic IPhO-Cl6BsubPc
_space_group_crystal_system orthorhombic
_space_group_IT_number 29
_space_group_name_Hall 'P 2c -2ac'
_space_group_name_H-M_alt 'P c a 21'
_atom_sites_solution_hydrogens geom
_audit_creation_method SHELXL-2018/3
_audit_update_record
;
2021-05-31 deposited with the CCDC.	2022-02-04 downloaded from the CCDC.
;
_cell_angle_alpha 90
_cell_angle_beta 90
_cell_angle_gamma 90
_cell_formula_units_Z 8
_cell_length_a 15.8910(5)
_cell_length_b 15.1094(5)
_cell_length_c 23.9482(7)
_cell_measurement_reflns_used 9303
_cell_measurement_temperature 150(2)
_cell_measurement_theta_max 27.45
_cell_measurement_theta_min 2.52
_cell_volume 5750.0(3)
_computing_cell_refinement APEX3
_computing_data_collection 'APEX3 (Bruker, 2018)'
_computing_data_reduction 'SAINT (Bruker, 2014)'
_computing_molecular_graphics 'PLATON (Spek, 2009)'
_computing_publication_material 'SHELXTL (Sheldrick, 2008)'
_computing_structure_refinement 'SHELXL-2018/3 (Sheldrick, 2015b)'
_computing_structure_solution 'SHELXT 2014/5 (Sheldrick, 2015a)'
_diffrn_ambient_temperature 150(2)
_diffrn_measured_fraction_theta_full 0.997
_diffrn_measured_fraction_theta_max 0.998
_diffrn_measurement_device_type 'Bruker Kappa APEX-DUO PHOTON II'
_diffrn_measurement_method '\f and \w scans'
_diffrn_radiation_type MoK\a
_diffrn_radiation_wavelength 0.71073
_diffrn_reflns_av_R_equivalents 0.0485
_diffrn_reflns_av_unetI/netI 0.0243
_diffrn_reflns_Laue_measured_fraction_full 0.997
_diffrn_reflns_Laue_measured_fraction_max 0.998
_diffrn_reflns_limit_h_max 20
_diffrn_reflns_limit_h_min -20
_diffrn_reflns_limit_k_max 19
_diffrn_reflns_limit_k_min -19
_diffrn_reflns_limit_l_max 31
_diffrn_reflns_limit_l_min -31
_diffrn_reflns_number 145967
_diffrn_reflns_point_group_measured_fraction_full 0.997
_diffrn_reflns_point_group_measured_fraction_max 0.997
_diffrn_reflns_theta_full 25.242
_diffrn_reflns_theta_max 27.503
_diffrn_reflns_theta_min 1.701
_diffrn_source 'sealed tube with Bruker Triumph monochromator'
_exptl_absorpt_coefficient_mu 1.712
_exptl_absorpt_correction_T_max 0.7456
_exptl_absorpt_correction_T_min 0.7006
_exptl_absorpt_correction_type multi-scan
_exptl_absorpt_process_details 'SADABS (Krause et al., 2015)'
_exptl_crystal_colour pink
_exptl_crystal_density_diffrn 1.896
_exptl_crystal_description Shard
_exptl_crystal_F_000 3200
_exptl_crystal_recrystallization_method 'Re-crystallisation from solvent: dichlorobenzene/heptane'
_exptl_crystal_size_max 0.230
_exptl_crystal_size_mid 0.170
_exptl_crystal_size_min 0.140
_refine_diff_density_max 2.035
_refine_diff_density_min -0.864
_refine_diff_density_rms 0.090
_refine_ls_abs_structure_details
; 
 Flack x determined using 5745 quotients [(I+)-(I-)]/[(I+)+(I-)] 
 (Parsons, Flack and Wagner, Acta Cryst. B69 (2013) 249-259). 
;
_refine_ls_abs_structure_Flack 0.097(4)
_refine_ls_extinction_method none
_refine_ls_goodness_of_fit_ref 1.044
_refine_ls_hydrogen_treatment constr
_refine_ls_matrix_type full
_refine_ls_number_parameters 811
_refine_ls_number_reflns 13192
_refine_ls_number_restraints 1
_refine_ls_restrained_S_all 1.044
_refine_ls_R_factor_all 0.0329
_refine_ls_R_factor_gt 0.0301
_refine_ls_shift/su_max 0.001
_refine_ls_shift/su_mean 0.000
_refine_ls_structure_factor_coef Fsqd
_refine_ls_weighting_details 'w=1/[\s^2^(Fo^2^)+(0.0452P)^2^+7.4745P] where P=(Fo^2^+2Fc^2^)/3'
_refine_ls_weighting_scheme calc
_refine_ls_wR_factor_gt 0.0787
_refine_ls_wR_factor_ref 0.0801
_reflns_Friedel_coverage 0.951
_reflns_Friedel_fraction_full 0.997
_reflns_Friedel_fraction_max 0.997
_reflns_number_gt 12410
_reflns_number_total 13192
_reflns_threshold_expression 'I > 2\s(I)'
_cod_data_source_file d1ce01320c2.cif
_cod_data_source_block d2016a_a
_cod_depositor_comments 'Adding full bibliography for 7244397--7244412.cif.'
_cod_database_code 7244410
_shelx_shelxl_version_number 2018/3
_shelx_space_group_comment
; 
The symmetry employed for this shelxl refinement is uniquely defined 
by the following loop, which should always be used as a source of 
symmetry information in preference to the above space-group names. 
They are only intended as comments. 
;
_shelx_estimated_absorpt_t_min 0.694
_shelx_estimated_absorpt_t_max 0.796

loop_
_space_group_symop_operation_xyz
'x, y, z'
'-x, -y, z+1/2'
'x+1/2, -y, z'
'-x+1/2, y, z+1/2'

loop_
_atom_site_label
_atom_site_type_symbol
_atom_site_fract_x
_atom_site_fract_y
_atom_site_fract_z
_atom_site_U_iso_or_equiv
_atom_site_adp_type
_atom_site_occupancy
_atom_site_site_symmetry_order
_atom_site_calc_flag
_atom_site_refinement_flags_posn
_atom_site_refinement_flags_adp
_atom_site_refinement_flags_occupancy
_atom_site_disorder_assembly
_atom_site_disorder_group
I1A I 0.29812(2) 0.40289(2) 0.46138(2) 0.02412(8) Uani 1 1 d . . . . .
Cl1A Cl 0.92510(8) 0.00302(8) 0.70294(6) 0.0228(2) Uani 1 1 d . . . . .
Cl2A Cl 0.85835(9) 0.05358(10) 0.82129(6) 0.0297(3) Uani 1 1 d . . . . .
Cl3A Cl 0.23303(10) 0.15764(10) 0.88986(6) 0.0345(3) Uani 1 1 d . . . . .
Cl4A Cl 0.10699(9) 0.11396(10) 0.79185(7) 0.0338(3) Uani 1 1 d . . . . .
Cl5A Cl 0.29259(9) -0.08123(11) 0.42312(6) 0.0351(3) Uani 1 1 d . . . . .
Cl6A Cl 0.48091(10) -0.09534(9) 0.38528(6) 0.0296(3) Uani 1 1 d . . . . .
O1A O 0.5365(2) 0.3154(2) 0.61634(15) 0.0181(7) Uani 1 1 d . . . . .
N1A N 0.5813(3) 0.1824(3) 0.65849(17) 0.0168(8) Uani 1 1 d . . . . .
N2A N 0.5308(3) 0.2009(3) 0.75118(17) 0.0189(8) Uani 1 1 d . . . . .
N3A N 0.4391(3) 0.2204(3) 0.67306(17) 0.0167(8) Uani 1 1 d . . . . .
N4A N 0.3401(3) 0.1586(3) 0.60940(18) 0.0180(8) Uani 1 1 d . . . . .
N5A N 0.4850(3) 0.1648(3) 0.58573(17) 0.0164(8) Uani 1 1 d . . . . .
N6A N 0.6209(3) 0.1020(3) 0.57712(17) 0.0168(8) Uani 1 1 d . . . . .
C1A C 0.6374(3) 0.1314(3) 0.6290(2) 0.0171(9) Uani 1 1 d . . . . .
C2A C 0.7009(3) 0.1049(3) 0.6692(2) 0.0165(10) Uani 1 1 d . . . . .
C3A C 0.7763(3) 0.0603(3) 0.6631(2) 0.0174(9) Uani 1 1 d . . . . .
H3AA H 0.793983 0.038958 0.627649 0.021 Uiso 1 1 calc R U . . .
C4A C 0.8252(3) 0.0478(3) 0.7104(2) 0.0176(9) Uani 1 1 d . . . . .
C5A C 0.7964(3) 0.0722(4) 0.7634(2) 0.0186(10) Uani 1 1 d . . . . .
C6A C 0.7185(3) 0.1150(4) 0.7703(2) 0.0190(10) Uani 1 1 d . . . . .
H6AA H 0.698042 0.130324 0.806337 0.023 Uiso 1 1 calc R U . . .
C7A C 0.6731(3) 0.1338(3) 0.7227(2) 0.0166(9) Uani 1 1 d . . . . .
C8A C 0.5923(3) 0.1794(3) 0.7147(2) 0.0152(9) Uani 1 1 d . . . . .
C9A C 0.4545(3) 0.2153(3) 0.7292(2) 0.0172(9) Uani 1 1 d . . . . .
C10A C 0.3719(3) 0.2019(3) 0.7555(2) 0.0172(9) Uani 1 1 d . . . . .
C11A C 0.3475(3) 0.1927(3) 0.8103(2) 0.0203(10) Uani 1 1 d . . . . .
H11A H 0.386088 0.203185 0.839869 0.024 Uiso 1 1 calc R U . . .
C12A C 0.2647(4) 0.1677(3) 0.8215(2) 0.0233(11) Uani 1 1 d . . . . .
C13A C 0.2085(3) 0.1505(4) 0.7781(3) 0.0237(11) Uani 1 1 d . . . . .
C14A C 0.2312(3) 0.1600(3) 0.7222(2) 0.0206(10) Uani 1 1 d . . . . .
H14A H 0.192551 0.148142 0.692944 0.025 Uiso 1 1 calc R U . . .
C15A C 0.3137(3) 0.1877(3) 0.7112(2) 0.0187(10) Uani 1 1 d . . . . .
C16A C 0.3588(3) 0.1937(3) 0.6595(2) 0.0172(9) Uani 1 1 d . . . . .
C17A C 0.4036(3) 0.1408(3) 0.5754(2) 0.0167(9) Uani 1 1 d . . . . .
C18A C 0.4083(3) 0.0799(3) 0.52804(19) 0.0174(9) Uani 1 1 d . . . . .
C19A C 0.3452(3) 0.0344(3) 0.5003(2) 0.0199(10) Uani 1 1 d . . . . .
H19A H 0.287698 0.041742 0.510178 0.024 Uiso 1 1 calc R U . . .
C20A C 0.3690(3) -0.0221(3) 0.4575(2) 0.0226(10) Uani 1 1 d . . . . .
C21A C 0.4549(3) -0.0317(3) 0.4429(2) 0.0206(10) Uani 1 1 d . . . . .
C22A C 0.5179(4) 0.0090(3) 0.4730(2) 0.0214(10) Uani 1 1 d . . . . .
H22A H 0.575489 -0.000851 0.464323 0.026 Uiso 1 1 calc R U . . .
C23A C 0.4944(3) 0.0648(3) 0.5164(2) 0.0181(9) Uani 1 1 d . . . . .
C24A C 0.5428(3) 0.1151(3) 0.5581(2) 0.0173(9) Uani 1 1 d . . . . .
C25A C 0.4945(3) 0.3775(3) 0.5860(2) 0.0155(9) Uani 1 1 d . . . . .
C26A C 0.4306(3) 0.3596(3) 0.5482(2) 0.0189(10) Uani 1 1 d . . . . .
H26A H 0.412979 0.300390 0.541819 0.023 Uiso 1 1 calc R U . . .
C27A C 0.3922(3) 0.4295(3) 0.5198(2) 0.0206(9) Uani 1 1 d . . . . .
C28A C 0.4159(3) 0.5165(4) 0.5291(2) 0.0251(11) Uani 1 1 d . . . . .
H28A H 0.388023 0.563724 0.510600 0.030 Uiso 1 1 calc R U . . .
C29A C 0.4809(4) 0.5329(4) 0.5661(3) 0.0269(12) Uani 1 1 d . . . . .
H29A H 0.498931 0.592085 0.571957 0.032 Uiso 1 1 calc R U . . .
C30A C 0.5199(3) 0.4655(3) 0.5943(2) 0.0200(10) Uani 1 1 d . . . . .
H30A H 0.564326 0.478430 0.619611 0.024 Uiso 1 1 calc R U . . .
B1A B 0.5091(4) 0.2291(4) 0.6311(2) 0.0173(11) Uani 1 1 d . . . . .
I1B I 0.20299(2) 0.65162(3) 0.51528(2) 0.02941(9) Uani 1 1 d . . . . .
Cl1B Cl -0.42214(8) 0.25146(10) 0.24297(6) 0.0294(3) Uani 1 1 d . . . . .
Cl2B Cl -0.33939(10) 0.31918(12) 0.13269(6) 0.0381(4) Uani 1 1 d . . . . .
Cl3B Cl 0.29198(9) 0.39104(11) 0.11098(6) 0.0340(3) Uani 1 1 d . . . . .
Cl4B Cl 0.40455(9) 0.34874(9) 0.21559(7) 0.0295(3) Uani 1 1 d . . . . .
Cl5B Cl 0.14225(9) 0.14198(10) 0.57241(6) 0.0326(3) Uani 1 1 d . . . . .
Cl6B Cl -0.05261(9) 0.12821(9) 0.58802(6) 0.0296(3) Uani 1 1 d . . . . .
O1B O -0.0392(2) 0.5559(2) 0.36457(16) 0.0232(8) Uani 1 1 d . . . . .
N1B N -0.0888(3) 0.4278(3) 0.31833(17) 0.0178(8) Uani 1 1 d . . . . .
N2B N -0.0219(3) 0.4433(3) 0.23020(18) 0.0190(8) Uani 1 1 d . . . . .
N3B N 0.0579(3) 0.4537(3) 0.31423(18) 0.0183(8) Uani 1 1 d . . . . .
N4B N 0.1425(3) 0.3860(3) 0.38378(19) 0.0196(8) Uani 1 1 d . . . . .
N5B N -0.0050(3) 0.4009(3) 0.39690(18) 0.0189(9) Uani 1 1 d . . . . .
N6B N -0.1453(3) 0.3446(3) 0.39355(18) 0.0203(9) Uani 1 1 d . . . . .
C1B C -0.1516(3) 0.3797(3) 0.3422(2) 0.0194(10) Uani 1 1 d . . . . .
C2B C -0.2104(3) 0.3595(3) 0.2967(2) 0.0209(10) Uani 1 1 d . . . . .
C3B C -0.2874(3) 0.3173(4) 0.2964(2) 0.0214(10) Uani 1 1 d . . . . .
H3BA H -0.312425 0.297241 0.330153 0.026 Uiso 1 1 calc R U . . .
C4B C -0.3270(3) 0.3050(3) 0.2454(2) 0.0215(10) Uani 1 1 d . . . . .
C5B C -0.2879(4) 0.3328(4) 0.1949(2) 0.0228(11) Uani 1 1 d . . . . .
C6B C -0.2104(3) 0.3725(4) 0.1952(2) 0.0218(11) Uani 1 1 d . . . . .
H6BA H -0.183731 0.389114 0.161273 0.026 Uiso 1 1 calc R U . . .
C7B C -0.1716(3) 0.3878(3) 0.2465(2) 0.0183(10) Uani 1 1 d . . . . .
C8B C -0.0915(3) 0.4248(3) 0.2604(2) 0.0160(9) Uani 1 1 d . . . . .
C9B C 0.0518(3) 0.4511(3) 0.2573(2) 0.0180(9) Uani 1 1 d . . . . .
C10B C 0.1351(3) 0.4369(3) 0.2370(2) 0.0162(9) Uani 1 1 d . . . . .
C11B C 0.1688(3) 0.4278(3) 0.1829(2) 0.0212(10) Uani 1 1 d . . . . .
H11B H 0.135167 0.439398 0.150904 0.025 Uiso 1 1 calc R U . . .
C12B C 0.2511(4) 0.4021(3) 0.1771(2) 0.0223(11) Uani 1 1 d . . . . .
C13B C 0.3015(3) 0.3838(3) 0.2249(3) 0.0217(11) Uani 1 1 d . . . . .
C14B C 0.2712(3) 0.3919(3) 0.2781(2) 0.0217(11) Uani 1 1 d . . . . .
H14B H 0.305699 0.380138 0.309647 0.026 Uiso 1 1 calc R U . . .
C15B C 0.1878(3) 0.4182(3) 0.2842(2) 0.0202(10) Uani 1 1 d . . . . .
C16B C 0.1336(3) 0.4232(3) 0.3333(2) 0.0180(9) Uani 1 1 d . . . . .
C17B C 0.0725(3) 0.3711(3) 0.4135(2) 0.0187(9) Uani 1 1 d . . . . .
C18B C 0.0572(3) 0.3074(3) 0.4574(2) 0.0192(9) Uani 1 1 d . . . . .
C19B C 0.1105(4) 0.2588(3) 0.4915(2) 0.0223(10) Uani 1 1 d . . . . .
H19B H 0.169863 0.263773 0.488076 0.027 Uiso 1 1 calc R U . . .
C20B C 0.0754(3) 0.2038(3) 0.5302(2) 0.0219(10) Uani 1 1 d . . . . .
C21B C -0.0122(3) 0.1953(3) 0.5363(2) 0.0192(10) Uani 1 1 d . . . . .
C22B C -0.0677(3) 0.2391(3) 0.50141(19) 0.0195(10) Uani 1 1 d . . . . .
H22B H -0.126787 0.230773 0.504127 0.023 Uiso 1 1 calc R U . . .
C23B C -0.0322(3) 0.2966(3) 0.4618(2) 0.0198(9) Uani 1 1 d . . . . .
C24B C -0.0691(3) 0.3515(3) 0.4178(2) 0.0198(10) Uani 1 1 d . . . . .
C25B C 0.0079(3) 0.6200(3) 0.3893(2) 0.0206(10) Uani 1 1 d . . . . .
C26B C 0.0716(4) 0.6025(3) 0.4285(2) 0.0220(10) Uani 1 1 d . . . . .
H26B H 0.086433 0.543480 0.437982 0.026 Uiso 1 1 calc R U . . .
C27B C 0.1121(3) 0.6736(4) 0.4528(2) 0.0216(10) Uani 1 1 d . . . . .
C28B C 0.0928(4) 0.7605(4) 0.4403(2) 0.0281(12) Uani 1 1 d . . . . .
H28B H 0.123201 0.807828 0.456847 0.034 Uiso 1 1 calc R U . . .
C29B C 0.0267(4) 0.7771(4) 0.4023(3) 0.0339(14) Uani 1 1 d . . . . .
H29B H 0.010403 0.836088 0.393916 0.041 Uiso 1 1 calc R U . . .
C30B C -0.0141(4) 0.7065(4) 0.3774(2) 0.0258(11) Uani 1 1 d . . . . .
H30B H -0.058139 0.717731 0.351542 0.031 Uiso 1 1 calc R U . . .
B1B B -0.0175(4) 0.4667(4) 0.3513(2) 0.0177(11) Uani 1 1 d . . . . .

loop_
_atom_site_aniso_label
_atom_site_aniso_U_11
_atom_site_aniso_U_22
_atom_site_aniso_U_33
_atom_site_aniso_U_23
_atom_site_aniso_U_13
_atom_site_aniso_U_12
I1A 0.02133(16) 0.02881(17) 0.02222(16) 0.00346(14) -0.00561(14) -0.00085(12)
Cl1A 0.0160(5) 0.0226(6) 0.0299(6) 0.0048(5) -0.0016(5) 0.0016(4)
Cl2A 0.0236(6) 0.0437(8) 0.0219(6) 0.0090(6) -0.0067(5) 0.0031(6)
Cl3A 0.0404(8) 0.0413(8) 0.0219(6) 0.0007(6) 0.0106(6) -0.0022(6)
Cl4A 0.0241(6) 0.0395(8) 0.0378(8) -0.0054(6) 0.0114(6) -0.0046(6)
Cl5A 0.0326(7) 0.0452(8) 0.0275(7) -0.0166(6) -0.0067(6) -0.0034(6)
Cl6A 0.0402(8) 0.0280(7) 0.0206(6) -0.0076(5) 0.0060(6) 0.0010(6)
O1A 0.0165(16) 0.0191(18) 0.0188(16) 0.0041(14) -0.0033(13) 0.0010(14)
N1A 0.0157(19) 0.019(2) 0.0159(19) 0.0007(16) -0.0011(15) 0.0002(16)
N2A 0.022(2) 0.019(2) 0.0161(19) -0.0010(16) -0.0018(16) -0.0019(17)
N3A 0.0170(19) 0.0176(19) 0.0156(19) -0.0025(15) -0.0015(15) 0.0035(15)
N4A 0.0156(19) 0.021(2) 0.018(2) 0.0023(16) -0.0031(16) 0.0023(16)
N5A 0.019(2) 0.0147(19) 0.0154(18) 0.0026(16) -0.0007(16) 0.0008(15)
N6A 0.018(2) 0.0181(19) 0.0147(19) 0.0016(15) 0.0017(16) 0.0003(15)
C1A 0.014(2) 0.019(2) 0.019(2) 0.0013(18) -0.0001(18) -0.0016(18)
C2A 0.015(2) 0.016(2) 0.018(2) 0.0028(18) -0.0012(18) -0.0049(17)
C3A 0.016(2) 0.019(2) 0.017(2) 0.0036(18) 0.0002(18) -0.0025(19)
C4A 0.013(2) 0.015(2) 0.025(2) 0.0048(18) -0.0017(19) -0.0013(17)
C5A 0.019(2) 0.019(2) 0.018(2) 0.007(2) -0.0072(18) -0.0021(19)
C6A 0.017(2) 0.023(2) 0.017(2) 0.0030(19) -0.0010(18) -0.0024(19)
C7A 0.018(2) 0.014(2) 0.018(2) 0.0020(18) -0.0015(19) -0.0011(18)
C8A 0.017(2) 0.014(2) 0.015(2) 0.0032(17) -0.0019(17) -0.0006(17)
C9A 0.021(2) 0.015(2) 0.016(2) 0.0005(17) -0.0014(18) 0.0011(18)
C10A 0.022(2) 0.012(2) 0.018(2) -0.0003(17) -0.0003(19) 0.0039(18)
C11A 0.024(3) 0.016(2) 0.021(2) -0.0003(18) 0.001(2) 0.0050(19)
C12A 0.033(3) 0.014(2) 0.023(3) -0.0010(19) 0.008(2) 0.005(2)
C13A 0.020(3) 0.021(2) 0.030(3) -0.001(2) 0.007(2) 0.002(2)
C14A 0.018(3) 0.018(2) 0.025(3) -0.0026(19) 0.000(2) 0.0055(19)
C15A 0.019(2) 0.016(2) 0.022(2) -0.0015(19) 0.0020(19) 0.0054(18)
C16A 0.020(2) 0.015(2) 0.017(2) -0.0013(18) -0.0023(18) 0.0057(18)
C17A 0.018(2) 0.018(2) 0.014(2) 0.0014(17) -0.0059(18) 0.0029(18)
C18A 0.022(2) 0.020(2) 0.010(2) -0.0009(17) -0.0024(17) 0.0018(18)
C19A 0.020(2) 0.022(2) 0.017(2) -0.0007(18) -0.0040(18) 0.004(2)
C20A 0.027(2) 0.025(2) 0.015(2) -0.002(2) -0.009(2) 0.001(2)
C21A 0.028(3) 0.019(2) 0.015(2) 0.0000(18) 0.0018(19) 0.0029(19)
C22A 0.029(3) 0.022(2) 0.014(2) 0.0007(18) 0.0012(19) 0.004(2)
C23A 0.022(2) 0.020(2) 0.013(2) 0.0011(19) -0.0003(19) 0.0021(18)
C24A 0.018(2) 0.020(2) 0.014(2) 0.0023(18) 0.0018(18) 0.0017(19)
C25A 0.017(2) 0.015(2) 0.014(2) 0.0045(19) 0.0025(18) 0.0041(18)
C26A 0.022(2) 0.017(2) 0.018(2) 0.0019(18) 0.001(2) -0.0009(19)
C27A 0.020(2) 0.024(2) 0.018(2) 0.003(2) 0.000(2) 0.000(2)
C28A 0.024(3) 0.019(2) 0.032(3) 0.011(2) -0.002(2) 0.000(2)
C29A 0.027(3) 0.016(2) 0.037(3) 0.000(2) -0.004(2) -0.004(2)
C30A 0.017(2) 0.021(2) 0.022(2) 0.0037(19) 0.0022(19) -0.0032(19)
B1A 0.020(3) 0.017(3) 0.015(2) -0.002(2) -0.002(2) 0.004(2)
I1B 0.02119(16) 0.0408(2) 0.02627(17) -0.00320(16) -0.00134(15) -0.00466(14)
Cl1B 0.0172(6) 0.0358(7) 0.0353(7) 0.0029(6) -0.0036(5) -0.0045(5)
Cl2B 0.0302(7) 0.0602(10) 0.0240(7) 0.0020(7) -0.0092(6) -0.0155(7)
Cl3B 0.0245(7) 0.0516(9) 0.0257(7) -0.0050(6) 0.0056(5) -0.0024(6)
Cl4B 0.0174(6) 0.0322(7) 0.0389(8) -0.0008(6) 0.0020(5) 0.0013(5)
Cl5B 0.0301(7) 0.0377(7) 0.0301(7) 0.0117(6) -0.0036(6) 0.0070(6)
Cl6B 0.0366(7) 0.0274(6) 0.0249(6) 0.0065(5) 0.0076(5) 0.0011(6)
O1B 0.0244(19) 0.0217(18) 0.0236(18) -0.0052(15) -0.0032(15) 0.0005(15)
N1B 0.020(2) 0.018(2) 0.0155(19) -0.0014(15) -0.0029(16) 0.0015(16)
N2B 0.021(2) 0.018(2) 0.018(2) 0.0017(16) -0.0019(16) 0.0001(16)
N3B 0.020(2) 0.015(2) 0.020(2) 0.0003(15) -0.0023(17) -0.0013(16)
N4B 0.019(2) 0.019(2) 0.020(2) -0.0005(17) -0.0042(17) -0.0041(16)
N5B 0.020(2) 0.020(2) 0.016(2) -0.0034(16) -0.0023(16) 0.0015(16)
N6B 0.020(2) 0.021(2) 0.020(2) -0.0039(17) 0.0011(17) 0.0027(17)
C1B 0.018(2) 0.020(2) 0.020(2) -0.0008(19) 0.0005(19) 0.0023(19)
C2B 0.023(3) 0.019(2) 0.021(3) -0.0019(19) 0.000(2) 0.0045(19)
C3B 0.020(2) 0.022(2) 0.022(3) 0.001(2) -0.0010(19) 0.0051(19)
C4B 0.019(2) 0.018(2) 0.027(3) 0.002(2) -0.001(2) 0.0014(19)
C5B 0.024(3) 0.024(3) 0.020(3) 0.001(2) -0.005(2) 0.005(2)
C6B 0.021(3) 0.026(3) 0.018(2) 0.002(2) -0.0017(19) 0.006(2)
C7B 0.019(2) 0.019(2) 0.017(2) -0.0002(19) -0.0013(19) 0.0044(19)
C8B 0.015(2) 0.018(2) 0.015(2) 0.0076(18) 0.0011(17) 0.0090(18)
C9B 0.019(2) 0.014(2) 0.020(2) 0.0010(18) -0.0015(19) -0.0025(18)
C10B 0.021(2) 0.012(2) 0.016(2) -0.0007(17) -0.0012(18) -0.0081(18)
C11B 0.020(2) 0.020(2) 0.023(2) 0.002(2) -0.003(2) -0.007(2)
C12B 0.019(3) 0.022(2) 0.025(3) -0.004(2) 0.004(2) -0.005(2)
C13B 0.015(2) 0.016(2) 0.034(3) -0.001(2) 0.000(2) -0.0059(18)
C14B 0.015(2) 0.015(2) 0.035(3) 0.002(2) -0.002(2) -0.0026(18)
C15B 0.019(2) 0.018(2) 0.024(3) 0.001(2) -0.001(2) -0.0048(18)
C16B 0.019(2) 0.016(2) 0.019(2) -0.0029(18) -0.0011(19) -0.0013(18)
C17B 0.017(2) 0.022(2) 0.017(2) -0.0039(18) -0.0027(18) 0.0007(19)
C18B 0.017(2) 0.021(2) 0.019(2) -0.001(2) -0.0020(19) -0.0044(18)
C19B 0.026(3) 0.024(3) 0.018(2) -0.0022(19) -0.001(2) -0.001(2)
C20B 0.026(3) 0.016(2) 0.023(2) -0.0047(19) -0.003(2) 0.004(2)
C21B 0.022(2) 0.018(2) 0.018(2) -0.0022(18) 0.0043(19) 0.0007(19)
C22B 0.028(3) 0.017(2) 0.014(2) -0.0029(17) -0.0019(19) -0.0022(19)
C23B 0.021(2) 0.020(2) 0.018(2) -0.003(2) -0.001(2) 0.0015(18)
C24B 0.023(2) 0.021(2) 0.015(2) -0.0042(18) 0.0039(19) -0.001(2)
C25B 0.018(2) 0.020(2) 0.024(3) -0.003(2) 0.005(2) 0.000(2)
C26B 0.024(3) 0.019(2) 0.023(3) -0.0024(19) 0.001(2) 0.000(2)
C27B 0.021(2) 0.027(3) 0.017(2) -0.001(2) 0.0021(19) -0.002(2)
C28B 0.030(3) 0.023(3) 0.031(3) -0.006(2) 0.003(2) -0.007(2)
C29B 0.046(4) 0.019(3) 0.037(3) 0.007(2) -0.011(3) -0.006(2)
C30B 0.031(3) 0.022(3) 0.024(3) 0.002(2) -0.003(2) -0.001(2)
B1B 0.016(2) 0.020(3) 0.018(3) -0.003(2) -0.001(2) 0.000(2)

loop_
_atom_type_symbol
_atom_type_description
_atom_type_scat_dispersion_real
_atom_type_scat_dispersion_imag
_atom_type_scat_source
C C 0.0033 0.0016 'International Tables Vol C Tables 4.2.6.8 and 6.1.1.4'
H H 0.0000 0.0000 'International Tables Vol C Tables 4.2.6.8 and 6.1.1.4'
B B 0.0013 0.0007 'International Tables Vol C Tables 4.2.6.8 and 6.1.1.4'
N N 0.0061 0.0033 'International Tables Vol C Tables 4.2.6.8 and 6.1.1.4'
O O 0.0106 0.0060 'International Tables Vol C Tables 4.2.6.8 and 6.1.1.4'
Cl Cl 0.1484 0.1585 'International Tables Vol C Tables 4.2.6.8 and 6.1.1.4'
I I -0.4742 1.8119 'International Tables Vol C Tables 4.2.6.8 and 6.1.1.4'

loop_
_geom_angle_atom_site_label_1
_geom_angle_atom_site_label_2
_geom_angle_atom_site_label_3
_geom_angle
_geom_angle_site_symmetry_1
_geom_angle_site_symmetry_3
_geom_angle_publ_flag
C25A O1A B1A 128.0(4) . . ?
C8A N1A C1A 114.1(4) . . ?
C8A N1A B1A 123.2(4) . . ?
C1A N1A B1A 122.4(4) . . ?
C9A N2A C8A 116.1(4) . . ?
C9A N3A C16A 112.3(4) . . ?
C9A N3A B1A 122.0(4) . . ?
C16A N3A B1A 123.6(4) . . ?
C17A N4A C16A 117.4(4) . . ?
C24A N5A C17A 113.9(4) . . ?
C24A N5A B1A 122.4(4) . . ?
C17A N5A B1A 122.9(4) . . ?
C24A N6A C1A 116.5(4) . . ?
N6A C1A N1A 122.3(4) . . ?
N6A C1A C2A 131.0(5) . . ?
N1A C1A C2A 105.4(4) . . ?
C3A C2A C7A 120.9(5) . . ?
C3A C2A C1A 131.8(5) . . ?
C7A C2A C1A 107.3(4) . . ?
C2A C3A C4A 117.7(5) . . ?
C2A C3A H3AA 121.1 . . ?
C4A C3A H3AA 121.1 . . ?
C3A C4A C5A 121.5(5) . . ?
C3A C4A Cl1A 118.8(4) . . ?
C5A C4A Cl1A 119.7(4) . . ?
C4A C5A C6A 121.1(5) . . ?
C4A C5A Cl2A 120.0(4) . . ?
C6A C5A Cl2A 118.8(4) . . ?
C7A C6A C5A 117.2(5) . . ?
C7A C6A H6AA 121.4 . . ?
C5A C6A H6AA 121.4 . . ?
C6A C7A C2A 121.3(5) . . ?
C6A C7A C8A 131.4(5) . . ?
C2A C7A C8A 107.3(4) . . ?
N2A C8A N1A 122.7(4) . . ?
N2A C8A C7A 131.4(4) . . ?
N1A C8A C7A 104.9(4) . . ?
N2A C9A N3A 123.8(5) . . ?
N2A C9A C10A 128.2(4) . . ?
N3A C9A C10A 105.7(4) . . ?
C11A C10A C15A 120.8(5) . . ?
C11A C10A C9A 132.5(5) . . ?
C15A C10A C9A 106.3(4) . . ?
C10A C11A C12A 118.5(5) . . ?
C10A C11A H11A 120.8 . . ?
C12A C11A H11A 120.8 . . ?
C13A C12A C11A 120.8(5) . . ?
C13A C12A Cl3A 120.3(4) . . ?
C11A C12A Cl3A 118.8(4) . . ?
C14A C13A C12A 122.0(5) . . ?
C14A C13A Cl4A 117.1(4) . . ?
C12A C13A Cl4A 120.9(4) . . ?
C13A C14A C15A 117.0(5) . . ?
C13A C14A H14A 121.5 . . ?
C15A C14A H14A 121.5 . . ?
C14A C15A C10A 120.8(5) . . ?
C14A C15A C16A 130.5(5) . . ?
C10A C15A C16A 108.0(4) . . ?
N4A C16A N3A 122.0(4) . . ?
N4A C16A C15A 129.4(5) . . ?
N3A C16A C15A 106.2(4) . . ?
N4A C17A N5A 123.8(4) . . ?
N4A C17A C18A 130.0(5) . . ?
N5A C17A C18A 105.0(4) . . ?
C19A C18A C23A 121.8(4) . . ?
C19A C18A C17A 130.3(5) . . ?
C23A C18A C17A 107.6(4) . . ?
C20A C19A C18A 117.5(5) . . ?
C20A C19A H19A 121.2 . . ?
C18A C19A H19A 121.2 . . ?
C19A C20A C21A 120.5(5) . . ?
C19A C20A Cl5A 118.8(4) . . ?
C21A C20A Cl5A 120.7(4) . . ?
C22A C21A C20A 121.8(5) . . ?
C22A C21A Cl6A 119.3(4) . . ?
C20A C21A Cl6A 118.9(4) . . ?
C21A C22A C23A 117.8(5) . . ?
C21A C22A H22A 121.1 . . ?
C23A C22A H22A 121.1 . . ?
C22A C23A C18A 120.3(5) . . ?
C22A C23A C24A 132.9(5) . . ?
C18A C23A C24A 106.8(4) . . ?
N6A C24A N5A 122.8(4) . . ?
N6A C24A C23A 129.8(5) . . ?
N5A C24A C23A 105.2(4) . . ?
O1A C25A C26A 124.9(4) . . ?
O1A C25A C30A 115.9(4) . . ?
C26A C25A C30A 119.2(4) . . ?
C25A C26A C27A 119.3(5) . . ?
C25A C26A H26A 120.3 . . ?
C27A C26A H26A 120.3 . . ?
C28A C27A C26A 121.3(5) . . ?
C28A C27A I1A 119.0(4) . . ?
C26A C27A I1A 119.6(4) . . ?
C29A C28A C27A 118.4(5) . . ?
C29A C28A H28A 120.8 . . ?
C27A C28A H28A 120.8 . . ?
C30A C29A C28A 121.4(5) . . ?
C30A C29A H29A 119.3 . . ?
C28A C29A H29A 119.3 . . ?
C29A C30A C25A 120.2(5) . . ?
C29A C30A H30A 119.9 . . ?
C25A C30A H30A 119.9 . . ?
O1A B1A N1A 107.9(4) . . ?
O1A B1A N3A 118.2(4) . . ?
N1A B1A N3A 103.4(4) . . ?
O1A B1A N5A 119.4(4) . . ?
N1A B1A N5A 102.0(4) . . ?
N3A B1A N5A 103.7(4) . . ?
C25B O1B B1B 129.5(4) . . ?
C1B N1B C8B 112.3(4) . . ?
C1B N1B B1B 122.8(4) . . ?
C8B N1B B1B 124.2(4) . . ?
C9B N2B C8B 118.3(4) . . ?
C16B N3B C9B 112.7(4) . . ?
C16B N3B B1B 123.2(4) . . ?
C9B N3B B1B 122.4(4) . . ?
C17B N4B C16B 117.5(4) . . ?
C24B N5B C17B 112.7(4) . . ?
C24B N5B B1B 122.5(4) . . ?
C17B N5B B1B 123.5(4) . . ?
C1B N6B C24B 115.5(5) . . ?
N6B C1B N1B 122.7(5) . . ?
N6B C1B C2B 130.2(5) . . ?
N1B C1B C2B 105.5(4) . . ?
C3B C2B C7B 121.5(5) . . ?
C3B C2B C1B 131.6(5) . . ?
C7B C2B C1B 106.8(4) . . ?
C2B C3B C4B 117.9(5) . . ?
C2B C3B H3BA 121.1 . . ?
C4B C3B H3BA 121.1 . . ?
C3B C4B C5B 120.7(5) . . ?
C3B C4B Cl1B 119.6(4) . . ?
C5B C4B Cl1B 119.6(4) . . ?
C6B C5B C4B 121.1(5) . . ?
C6B C5B Cl2B 119.1(4) . . ?
C4B C5B Cl2B 119.7(4) . . ?
C5B C6B C7B 118.3(5) . . ?
C5B C6B H6BA 120.8 . . ?
C7B C6B H6BA 120.8 . . ?
C6B C7B C2B 120.3(5) . . ?
C6B C7B C8B 131.5(5) . . ?
C2B C7B C8B 108.0(4) . . ?
N2B C8B N1B 120.2(5) . . ?
N2B C8B C7B 133.3(5) . . ?
N1B C8B C7B 105.8(4) . . ?
N2B C9B N3B 123.1(5) . . ?
N2B C9B C10B 129.1(5) . . ?
N3B C9B C10B 106.2(4) . . ?
C11B C10B C9B 133.0(5) . . ?
C11B C10B C15B 118.9(5) . . ?
C9B C10B C15B 107.6(4) . . ?
C12B C11B C10B 118.8(5) . . ?
C12B C11B H11B 120.6 . . ?
C10B C11B H11B 120.6 . . ?
C11B C12B C13B 120.7(5) . . ?
C11B C12B Cl3B 118.6(4) . . ?
C13B C12B Cl3B 120.6(4) . . ?
C14B C13B C12B 122.2(5) . . ?
C14B C13B Cl4B 118.7(4) . . ?
C12B C13B Cl4B 119.1(4) . . ?
C13B C14B C15B 117.3(5) . . ?
C13B C14B H14B 121.3 . . ?
C15B C14B H14B 121.3 . . ?
C14B C15B C10B 121.9(5) . . ?
C14B C15B C16B 131.4(5) . . ?
C10B C15B C16B 106.3(4) . . ?
N4B C16B N3B 122.4(5) . . ?
N4B C16B C15B 130.0(5) . . ?
N3B C16B C15B 105.5(4) . . ?
N4B C17B N5B 122.4(5) . . ?
N4B C17B C18B 129.7(5) . . ?
N5B C17B C18B 106.1(4) . . ?
C19B C18B C23B 120.2(5) . . ?
C19B C18B C17B 132.6(5) . . ?
C23B C18B C17B 107.2(4) . . ?
C20B C19B C18B 118.2(5) . . ?
C20B C19B H19B 120.9 . . ?
C18B C19B H19B 120.9 . . ?
C19B C20B C21B 122.1(5) . . ?
C19B C20B Cl5B 118.2(4) . . ?
C21B C20B Cl5B 119.7(4) . . ?
C22B C21B C20B 121.6(5) . . ?
C22B C21B Cl6B 118.5(4) . . ?
C20B C21B Cl6B 119.8(4) . . ?
C21B C22B C23B 116.6(5) . . ?
C21B C22B H22B 121.7 . . ?
C23B C22B H22B 121.7 . . ?
C22B C23B C18B 121.1(5) . . ?
C22B C23B C24B 132.5(5) . . ?
C18B C23B C24B 106.3(4) . . ?
N6B C24B N5B 123.9(5) . . ?
N6B C24B C23B 128.8(5) . . ?
N5B C24B C23B 106.1(4) . . ?
O1B C25B C30B 116.4(5) . . ?
O1B C25B C26B 123.6(5) . . ?
C30B C25B C26B 119.8(5) . . ?
C27B C26B C25B 118.1(5) . . ?
C27B C26B H26B 121.0 . . ?
C25B C26B H26B 121.0 . . ?
C26B C27B C28B 123.1(5) . . ?
C26B C27B I1B 119.8(4) . . ?
C28B C27B I1B 117.1(4) . . ?
C27B C28B C29B 118.2(5) . . ?
C27B C28B H28B 120.9 . . ?
C29B C28B H28B 120.9 . . ?
C30B C29B C28B 119.3(6) . . ?
C30B C29B H29B 120.3 . . ?
C28B C29B H29B 120.3 . . ?
C29B C30B C25B 121.4(5) . . ?
C29B C30B H30B 119.3 . . ?
C25B C30B H30B 119.3 . . ?
O1B B1B N5B 120.0(4) . . ?
O1B B1B N1B 107.8(4) . . ?
N5B B1B N1B 103.0(4) . . ?
O1B B1B N3B 116.5(4) . . ?
N5B B1B N3B 103.8(4) . . ?
N1B B1B N3B 103.9(4) . . ?

loop_
_geom_bond_atom_site_label_1
_geom_bond_atom_site_label_2
_geom_bond_distance
_geom_bond_site_symmetry_2
_geom_bond_publ_flag
I1A C27A 2.087(5) . ?
Cl1A C4A 1.735(5) . ?
Cl2A C5A 1.724(5) . ?
Cl3A C12A 1.721(6) . ?
Cl4A C13A 1.737(5) . ?
Cl5A C20A 1.717(5) . ?
Cl6A C21A 1.733(5) . ?
O1A C25A 1.361(6) . ?
O1A B1A 1.419(7) . ?
N1A C8A 1.359(6) . ?
N1A C1A 1.373(6) . ?
N1A B1A 1.498(7) . ?
N2A C9A 1.340(7) . ?
N2A C8A 1.349(7) . ?
N3A C9A 1.369(6) . ?
N3A C16A 1.377(6) . ?
N3A B1A 1.505(7) . ?
N4A C17A 1.325(7) . ?
N4A C16A 1.346(7) . ?
N5A C24A 1.359(6) . ?
N5A C17A 1.366(6) . ?
N5A B1A 1.507(7) . ?
N6A C24A 1.338(6) . ?
N6A C1A 1.345(7) . ?
C1A C2A 1.451(7) . ?
C2A C3A 1.382(7) . ?
C2A C7A 1.425(7) . ?
C3A C4A 1.388(7) . ?
C3A H3AA 0.9500 . ?
C4A C5A 1.398(8) . ?
C5A C6A 1.406(7) . ?
C6A C7A 1.378(7) . ?
C6A H6AA 0.9500 . ?
C7A C8A 1.471(7) . ?
C9A C10A 1.469(7) . ?
C10A C11A 1.375(7) . ?
C10A C15A 1.425(7) . ?
C11A C12A 1.394(8) . ?
C11A H11A 0.9500 . ?
C12A C13A 1.393(9) . ?
C13A C14A 1.393(8) . ?
C14A C15A 1.401(7) . ?
C14A H14A 0.9500 . ?
C15A C16A 1.433(7) . ?
C17A C18A 1.463(7) . ?
C18A C19A 1.386(7) . ?
C18A C23A 1.414(7) . ?
C19A C20A 1.387(7) . ?
C19A H19A 0.9500 . ?
C20A C21A 1.416(7) . ?
C21A C22A 1.378(8) . ?
C22A C23A 1.391(7) . ?
C22A H22A 0.9500 . ?
C23A C24A 1.470(7) . ?
C25A C26A 1.387(7) . ?
C25A C30A 1.403(7) . ?
C26A C27A 1.397(7) . ?
C26A H26A 0.9500 . ?
C27A C28A 1.385(8) . ?
C28A C29A 1.383(8) . ?
C28A H28A 0.9500 . ?
C29A C30A 1.370(7) . ?
C29A H29A 0.9500 . ?
C30A H30A 0.9500 . ?
I1B C27B 2.107(5) . ?
Cl1B C4B 1.716(5) . ?
Cl2B C5B 1.712(6) . ?
Cl3B C12B 1.720(6) . ?
Cl4B C13B 1.736(5) . ?
Cl5B C20B 1.739(5) . ?
Cl6B C21B 1.725(5) . ?
O1B C25B 1.360(6) . ?
O1B B1B 1.427(7) . ?
N1B C1B 1.360(7) . ?
N1B C8B 1.390(6) . ?
N1B B1B 1.501(7) . ?
N2B C9B 1.344(7) . ?
N2B C8B 1.350(7) . ?
N3B C16B 1.367(7) . ?
N3B C9B 1.368(6) . ?
N3B B1B 1.505(7) . ?
N4B C17B 1.340(7) . ?
N4B C16B 1.341(7) . ?
N5B C24B 1.358(7) . ?
N5B C17B 1.371(6) . ?
N5B B1B 1.490(7) . ?
N6B C1B 1.343(7) . ?
N6B C24B 1.348(7) . ?
C1B C2B 1.468(7) . ?
C2B C3B 1.379(7) . ?
C2B C7B 1.416(7) . ?
C3B C4B 1.387(8) . ?
C3B H3BA 0.9500 . ?
C4B C5B 1.424(8) . ?
C5B C6B 1.370(8) . ?
C6B C7B 1.394(7) . ?
C6B H6BA 0.9500 . ?
C7B C8B 1.430(7) . ?
C9B C10B 1.426(7) . ?
C10B C11B 1.409(7) . ?
C10B C15B 1.436(7) . ?
C11B C12B 1.371(8) . ?
C11B H11B 0.9500 . ?
C12B C13B 1.423(8) . ?
C13B C14B 1.368(8) . ?
C14B C15B 1.391(7) . ?
C14B H14B 0.9500 . ?
C15B C16B 1.459(7) . ?
C17B C18B 1.446(7) . ?
C18B C19B 1.387(7) . ?
C18B C23B 1.433(7) . ?
C19B C20B 1.363(8) . ?
C19B H19B 0.9500 . ?
C20B C21B 1.406(7) . ?
C21B C22B 1.383(7) . ?
C22B C23B 1.405(7) . ?
C22B H22B 0.9500 . ?
C23B C24B 1.462(7) . ?
C25B C30B 1.382(8) . ?
C25B C26B 1.406(8) . ?
C26B C27B 1.380(7) . ?
C26B H26B 0.9500 . ?
C27B C28B 1.381(8) . ?
C28B C29B 1.413(9) . ?
C28B H28B 0.9500 . ?
C29B C30B 1.382(8) . ?
C29B H29B 0.9500 . ?
C30B H30B 0.9500 . ?

loop_
_geom_torsion_atom_site_label_1
_geom_torsion_atom_site_label_2
_geom_torsion_atom_site_label_3
_geom_torsion_atom_site_label_4
_geom_torsion
_geom_torsion_site_symmetry_1
_geom_torsion_site_symmetry_2
_geom_torsion_site_symmetry_3
_geom_torsion_site_symmetry_4
_geom_torsion_publ_flag
C24A N6A C1A N1A -8.3(7) . . . . ?
C24A N6A C1A C2A 156.6(5) . . . . ?
C8A N1A C1A N6A 157.1(5) . . . . ?
B1A N1A C1A N6A -16.6(7) . . . . ?
C8A N1A C1A C2A -11.1(5) . . . . ?
B1A N1A C1A C2A 175.1(4) . . . . ?
N6A C1A C2A C3A 19.9(9) . . . . ?
N1A C1A C2A C3A -173.3(5) . . . . ?
N6A C1A C2A C7A -160.1(5) . . . . ?
N1A C1A C2A C7A 6.7(5) . . . . ?
C7A C2A C3A C4A -2.4(7) . . . . ?
C1A C2A C3A C4A 177.6(5) . . . . ?
C2A C3A C4A C5A 5.6(7) . . . . ?
C2A C3A C4A Cl1A -173.0(4) . . . . ?
C3A C4A C5A C6A -3.6(8) . . . . ?
Cl1A C4A C5A C6A 175.0(4) . . . . ?
C3A C4A C5A Cl2A 178.8(4) . . . . ?
Cl1A C4A C5A Cl2A -2.7(6) . . . . ?
C4A C5A C6A C7A -1.7(8) . . . . ?
Cl2A C5A C6A C7A 176.0(4) . . . . ?
C5A C6A C7A C2A 4.8(7) . . . . ?
C5A C6A C7A C8A -177.9(5) . . . . ?
C3A C2A C7A C6A -2.8(7) . . . . ?
C1A C2A C7A C6A 177.2(5) . . . . ?
C3A C2A C7A C8A 179.3(4) . . . . ?
C1A C2A C7A C8A -0.7(5) . . . . ?
C9A N2A C8A N1A 8.0(7) . . . . ?
C9A N2A C8A C7A -158.5(5) . . . . ?
C1A N1A C8A N2A -158.9(5) . . . . ?
B1A N1A C8A N2A 14.8(7) . . . . ?
C1A N1A C8A C7A 10.6(5) . . . . ?
B1A N1A C8A C7A -175.7(4) . . . . ?
C6A C7A C8A N2A -15.0(9) . . . . ?
C2A C7A C8A N2A 162.6(5) . . . . ?
C6A C7A C8A N1A 176.8(5) . . . . ?
C2A C7A C8A N1A -5.6(5) . . . . ?
C8A N2A C9A N3A -8.7(7) . . . . ?
C8A N2A C9A C10A 151.1(5) . . . . ?
C16A N3A C9A N2A 151.1(5) . . . . ?
B1A N3A C9A N2A -13.0(7) . . . . ?
C16A N3A C9A C10A -12.5(5) . . . . ?
B1A N3A C9A C10A -176.6(4) . . . . ?
N2A C9A C10A C11A 17.8(9) . . . . ?
N3A C9A C10A C11A -179.5(5) . . . . ?
N2A C9A C10A C15A -154.8(5) . . . . ?
N3A C9A C10A C15A 7.9(5) . . . . ?
C15A C10A C11A C12A 1.1(7) . . . . ?
C9A C10A C11A C12A -170.6(5) . . . . ?
C10A C11A C12A C13A 1.3(7) . . . . ?
C10A C11A C12A Cl3A -179.0(4) . . . . ?
C11A C12A C13A C14A -1.9(8) . . . . ?
Cl3A C12A C13A C14A 178.4(4) . . . . ?
C11A C12A C13A Cl4A 176.7(4) . . . . ?
Cl3A C12A C13A Cl4A -2.9(6) . . . . ?
C12A C13A C14A C15A 0.0(7) . . . . ?
Cl4A C13A C14A C15A -178.7(4) . . . . ?
C13A C14A C15A C10A 2.5(7) . . . . ?
C13A C14A C15A C16A 171.8(5) . . . . ?
C11A C10A C15A C14A -3.1(7) . . . . ?
C9A C10A C15A C14A 170.6(4) . . . . ?
C11A C10A C15A C16A -174.6(5) . . . . ?
C9A C10A C15A C16A -0.9(5) . . . . ?
C17A N4A C16A N3A 7.6(7) . . . . ?
C17A N4A C16A C15A -152.3(5) . . . . ?
C9A N3A C16A N4A -151.9(5) . . . . ?
B1A N3A C16A N4A 11.9(7) . . . . ?
C9A N3A C16A C15A 12.0(5) . . . . ?
B1A N3A C16A C15A 175.8(4) . . . . ?
C14A C15A C16A N4A -14.4(9) . . . . ?
C10A C15A C16A N4A 156.0(5) . . . . ?
C14A C15A C16A N3A -176.7(5) . . . . ?
C10A C15A C16A N3A -6.3(5) . . . . ?
C16A N4A C17A N5A -7.5(7) . . . . ?
C16A N4A C17A C18A 158.6(5) . . . . ?
C24A N5A C17A N4A 157.5(5) . . . . ?
B1A N5A C17A N4A -12.2(7) . . . . ?
C24A N5A C17A C18A -11.5(5) . . . . ?
B1A N5A C17A C18A 178.8(4) . . . . ?
N4A C17A C18A C19A 11.3(9) . . . . ?
N5A C17A C18A C19A 179.3(5) . . . . ?
N4A C17A C18A C23A -162.5(5) . . . . ?
N5A C17A C18A C23A 5.5(5) . . . . ?
C23A C18A C19A C20A -4.6(7) . . . . ?
C17A C18A C19A C20A -177.6(5) . . . . ?
C18A C19A C20A C21A -0.6(8) . . . . ?
C18A C19A C20A Cl5A 178.7(4) . . . . ?
C19A C20A C21A C22A 5.1(8) . . . . ?
Cl5A C20A C21A C22A -174.2(4) . . . . ?
C19A C20A C21A Cl6A -174.3(4) . . . . ?
Cl5A C20A C21A Cl6A 6.4(6) . . . . ?
C20A C21A C22A C23A -4.1(8) . . . . ?
Cl6A C21A C22A C23A 175.3(4) . . . . ?
C21A C22A C23A C18A -1.1(7) . . . . ?
C21A C22A C23A C24A 176.9(5) . . . . ?
C19A C18A C23A C22A 5.6(8) . . . . ?
C17A C18A C23A C22A -180.0(4) . . . . ?
C19A C18A C23A C24A -172.9(5) . . . . ?
C17A C18A C23A C24A 1.6(5) . . . . ?
C1A N6A C24A N5A 8.0(7) . . . . ?
C1A N6A C24A C23A -153.1(5) . . . . ?
C17A N5A C24A N6A -152.6(5) . . . . ?
B1A N5A C24A N6A 17.1(7) . . . . ?
C17A N5A C24A C23A 12.5(5) . . . . ?
B1A N5A C24A C23A -177.8(4) . . . . ?
C22A C23A C24A N6A -22.7(9) . . . . ?
C18A C23A C24A N6A 155.5(5) . . . . ?
C22A C23A C24A N5A 173.7(5) . . . . ?
C18A C23A C24A N5A -8.1(5) . . . . ?
B1A O1A C25A C26A -23.0(8) . . . . ?
B1A O1A C25A C30A 157.4(5) . . . . ?
O1A C25A C26A C27A 179.8(5) . . . . ?
C30A C25A C26A C27A -0.7(7) . . . . ?
C25A C26A C27A C28A -1.1(8) . . . . ?
C25A C26A C27A I1A 178.4(4) . . . . ?
C26A C27A C28A C29A 2.4(8) . . . . ?
I1A C27A C28A C29A -177.1(4) . . . . ?
C27A C28A C29A C30A -2.0(9) . . . . ?
C28A C29A C30A C25A 0.3(9) . . . . ?
O1A C25A C30A C29A -179.4(5) . . . . ?
C26A C25A C30A C29A 1.0(8) . . . . ?
C25A O1A B1A N1A 173.2(4) . . . . ?
C25A O1A B1A N3A -70.1(7) . . . . ?
C25A O1A B1A N5A 57.6(7) . . . . ?
C8A N1A B1A O1A 95.1(5) . . . . ?
C1A N1A B1A O1A -91.8(5) . . . . ?
C8A N1A B1A N3A -31.0(6) . . . . ?
C1A N1A B1A N3A 142.2(4) . . . . ?
C8A N1A B1A N5A -138.4(4) . . . . ?
C1A N1A B1A N5A 34.8(6) . . . . ?
C9A N3A B1A O1A -89.3(6) . . . . ?
C16A N3A B1A O1A 108.4(5) . . . . ?
C9A N3A B1A N1A 29.8(6) . . . . ?
C16A N3A B1A N1A -132.5(5) . . . . ?
C9A N3A B1A N5A 135.9(4) . . . . ?
C16A N3A B1A N5A -26.4(6) . . . . ?
C24A N5A B1A O1A 83.5(6) . . . . ?
C17A N5A B1A O1A -107.7(6) . . . . ?
C24A N5A B1A N1A -35.2(6) . . . . ?
C17A N5A B1A N1A 133.6(4) . . . . ?
C24A N5A B1A N3A -142.4(4) . . . . ?
C17A N5A B1A N3A 26.4(6) . . . . ?
C24B N6B C1B N1B -7.2(7) . . . . ?
C24B N6B C1B C2B 156.2(5) . . . . ?
C8B N1B C1B N6B 154.0(5) . . . . ?
B1B N1B C1B N6B -16.8(8) . . . . ?
C8B N1B C1B C2B -12.9(6) . . . . ?
B1B N1B C1B C2B 176.3(4) . . . . ?
N6B C1B C2B C3B 18.6(9) . . . . ?
N1B C1B C2B C3B -175.8(5) . . . . ?
N6B C1B C2B C7B -157.7(5) . . . . ?
N1B C1B C2B C7B 7.8(5) . . . . ?
C7B C2B C3B C4B -1.5(8) . . . . ?
C1B C2B C3B C4B -177.4(5) . . . . ?
C2B C3B C4B C5B 1.9(8) . . . . ?
C2B C3B C4B Cl1B 179.1(4) . . . . ?
C3B C4B C5B C6B -0.1(8) . . . . ?
Cl1B C4B C5B C6B -177.3(4) . . . . ?
C3B C4B C5B Cl2B -178.5(4) . . . . ?
Cl1B C4B C5B Cl2B 4.3(6) . . . . ?
C4B C5B C6B C7B -2.1(8) . . . . ?
Cl2B C5B C6B C7B 176.3(4) . . . . ?
C5B C6B C7B C2B 2.5(8) . . . . ?
C5B C6B C7B C8B 178.0(5) . . . . ?
C3B C2B C7B C6B -0.7(8) . . . . ?
C1B C2B C7B C6B 176.1(5) . . . . ?
C3B C2B C7B C8B -177.2(5) . . . . ?
C1B C2B C7B C8B -0.4(6) . . . . ?
C9B N2B C8B N1B 9.9(7) . . . . ?
C9B N2B C8B C7B -158.8(5) . . . . ?
C1B N1B C8B N2B -158.7(4) . . . . ?
B1B N1B C8B N2B 12.0(7) . . . . ?
C1B N1B C8B C7B 12.8(6) . . . . ?
B1B N1B C8B C7B -176.5(4) . . . . ?
C6B C7B C8B N2B -13.1(10) . . . . ?
C2B C7B C8B N2B 162.8(5) . . . . ?
C6B C7B C8B N1B 177.0(5) . . . . ?
C2B C7B C8B N1B -7.1(5) . . . . ?
C8B N2B C9B N3B -9.6(7) . . . . ?
C8B N2B C9B C10B 153.7(5) . . . . ?
C16B N3B C9B N2B 152.9(5) . . . . ?
B1B N3B C9B N2B -12.7(7) . . . . ?
C16B N3B C9B C10B -13.6(6) . . . . ?
B1B N3B C9B C10B -179.2(4) . . . . ?
N2B C9B C10B C11B 14.3(9) . . . . ?
N3B C9B C10B C11B 179.7(5) . . . . ?
N2B C9B C10B C15B -157.0(5) . . . . ?
N3B C9B C10B C15B 8.4(5) . . . . ?
C9B C10B C11B C12B -170.9(5) . . . . ?
C15B C10B C11B C12B -0.4(7) . . . . ?
C10B C11B C12B C13B 0.7(8) . . . . ?
C10B C11B C12B Cl3B 179.9(4) . . . . ?
C11B C12B C13B C14B -0.8(8) . . . . ?
Cl3B C12B C13B C14B 179.9(4) . . . . ?
C11B C12B C13B Cl4B 178.4(4) . . . . ?
Cl3B C12B C13B Cl4B -0.8(6) . . . . ?
C12B C13B C14B C15B 0.7(8) . . . . ?
Cl4B C13B C14B C15B -178.5(4) . . . . ?
C13B C14B C15B C10B -0.5(7) . . . . ?
C13B C14B C15B C16B 171.9(5) . . . . ?
C11B C10B C15B C14B 0.4(7) . . . . ?
C9B C10B C15B C14B 173.1(5) . . . . ?
C11B C10B C15B C16B -173.7(4) . . . . ?
C9B C10B C15B C16B -1.0(5) . . . . ?
C17B N4B C16B N3B 6.6(7) . . . . ?
C17B N4B C16B C15B -154.2(5) . . . . ?
C9B N3B C16B N4B -151.9(5) . . . . ?
B1B N3B C16B N4B 13.5(7) . . . . ?
C9B N3B C16B C15B 12.9(6) . . . . ?
B1B N3B C16B C15B 178.4(4) . . . . ?
C14B C15B C16B N4B -16.8(9) . . . . ?
C10B C15B C16B N4B 156.4(5) . . . . ?
C14B C15B C16B N3B 179.9(5) . . . . ?
C10B C15B C16B N3B -6.9(5) . . . . ?
C16B N4B C17B N5B -7.3(7) . . . . ?
C16B N4B C17B C18B 155.6(5) . . . . ?
C24B N5B C17B N4B 154.8(5) . . . . ?
B1B N5B C17B N4B -12.5(7) . . . . ?
C24B N5B C17B C18B -11.6(6) . . . . ?
B1B N5B C17B C18B -178.9(4) . . . . ?
N4B C17B C18B C19B 18.3(9) . . . . ?
N5B C17B C18B C19B -176.7(5) . . . . ?
N4B C17B C18B C23B -160.2(5) . . . . ?
N5B C17B C18B C23B 4.8(5) . . . . ?
C23B C18B C19B C20B -2.4(7) . . . . ?
C17B C18B C19B C20B 179.3(5) . . . . ?
C18B C19B C20B C21B -0.2(8) . . . . ?
C18B C19B C20B Cl5B 179.3(4) . . . . ?
C19B C20B C21B C22B 3.4(8) . . . . ?
Cl5B C20B C21B C22B -176.1(4) . . . . ?
C19B C20B C21B Cl6B -177.2(4) . . . . ?
Cl5B C20B C21B Cl6B 3.4(6) . . . . ?
C20B C21B C22B C23B -3.7(7) . . . . ?
Cl6B C21B C22B C23B 176.8(4) . . . . ?
C21B C22B C23B C18B 1.2(7) . . . . ?
C21B C22B C23B C24B 178.3(5) . . . . ?
C19B C18B C23B C22B 1.9(8) . . . . ?
C17B C18B C23B C22B -179.4(4) . . . . ?
C19B C18B C23B C24B -175.9(5) . . . . ?
C17B C18B C23B C24B 2.8(5) . . . . ?
C1B N6B C24B N5B 9.2(7) . . . . ?
C1B N6B C24B C23B -155.9(5) . . . . ?
C17B N5B C24B N6B -154.7(5) . . . . ?
B1B N5B C24B N6B 12.8(7) . . . . ?
C17B N5B C24B C23B 13.3(6) . . . . ?
B1B N5B C24B C23B -179.2(4) . . . . ?
C22B C23B C24B N6B -19.7(9) . . . . ?
C18B C23B C24B N6B 157.7(5) . . . . ?
C22B C23B C24B N5B 173.0(5) . . . . ?
C18B C23B C24B N5B -9.5(5) . . . . ?
B1B O1B C25B C30B 154.8(5) . . . . ?
B1B O1B C25B C26B -30.1(8) . . . . ?
O1B C25B C26B C27B -176.8(5) . . . . ?
C30B C25B C26B C27B -1.8(8) . . . . ?
C25B C26B C27B C28B -0.1(8) . . . . ?
C25B C26B C27B I1B 176.3(4) . . . . ?
C26B C27B C28B C29B 2.2(9) . . . . ?
I1B C27B C28B C29B -174.3(5) . . . . ?
C27B C28B C29B C30B -2.4(9) . . . . ?
C28B C29B C30B C25B 0.7(10) . . . . ?
O1B C25B C30B C29B 176.8(5) . . . . ?
C26B C25B C30B C29B 1.5(9) . . . . ?
C25B O1B B1B N5B 69.3(7) . . . . ?
C25B O1B B1B N1B -173.5(5) . . . . ?
C25B O1B B1B N3B -57.3(7) . . . . ?
C24B N5B B1B O1B 88.9(6) . . . . ?
C17B N5B B1B O1B -105.0(6) . . . . ?
C24B N5B B1B N1B -30.7(6) . . . . ?
C17B N5B B1B N1B 135.4(5) . . . . ?
C24B N5B B1B N3B -138.7(5) . . . . ?
C17B N5B B1B N3B 27.3(6) . . . . ?
C1B N1B B1B O1B -94.9(6) . . . . ?
C8B N1B B1B O1B 95.3(5) . . . . ?
C1B N1B B1B N5B 32.9(6) . . . . ?
C8B N1B B1B N5B -136.9(5) . . . . ?
C1B N1B B1B N3B 140.9(5) . . . . ?
C8B N1B B1B N3B -28.9(6) . . . . ?
C16B N3B B1B O1B 106.5(5) . . . . ?
C9B N3B B1B O1B -89.5(6) . . . . ?
C16B N3B B1B N5B -27.8(6) . . . . ?
C9B N3B B1B N5B 136.3(4) . . . . ?
C16B N3B B1B N1B -135.2(5) . . . . ?
C9B N3B B1B N1B 28.9(6) . . . . ?
